data_1542411
loop_
_publ_author_name
'Jiao, Wei-Hua'
'Shi, Guo-Hua'
'Xu, Ting-Ting'
'Chen, Guo-Dong'
'Gu, Bin-Bin'
'Wang, Zhuo'
'Peng, Shuang'
'Wang, Shu-Ping'
'Li, Jia'
'Han, Bing-Nan'
'Zhang, Wei'
'Lin, Hou-Wen'

_publ_section_title
;
 Dysiherbols A-C and Dysideanone E, Cytotoxic and NF-\kB Inhibitory
 Tetracyclic Meroterpenes from a Dysidea sp. Marine Sponge.
;
_journal_issue 2
_journal_name_full 'Journal of natural products'
_journal_page_first 406
_journal_page_last 411
_journal_paper_doi 10.1021/acs.jnatprod.5b01079
_journal_volume 79
_journal_year 2016
_chemical_absolute_configuration rmad
_chemical_formula_moiety 'C21 H28 O2'
_chemical_formula_sum 'C21 H28 O2'
_chemical_formula_weight 312.43
_chemical_name_systematic
;
 ?
;
_space_group_crystal_system monoclinic
_space_group_IT_number 4
_space_group_name_Hall 'P 2yb'
_space_group_name_H-M_alt 'P 1 21 1'
_symmetry_space_group_name_Hall 'P 2yb'
_symmetry_space_group_name_H-M 'P 1 21 1'
_atom_sites_solution_hydrogens geom
_atom_sites_solution_primary direct
_audit_creation_date 2014-11-05
_audit_creation_method
;
Olex2 1.2
(compiled 2014.07.22 svn.r2960 for OlexSys, GUI svn.r4862)
;
_cell_angle_alpha 90
_cell_angle_beta 94.667(2)
_cell_angle_gamma 90
_cell_formula_units_Z 2
_cell_length_a 10.4012(3)
_cell_length_b 6.5192(2)
_cell_length_c 12.5869(3)
_cell_measurement_reflns_used 3589
_cell_measurement_temperature 130
_cell_measurement_theta_max 68.71
_cell_measurement_theta_min 3.52
_cell_volume 850.66(4)
_computing_cell_refinement 'SAINT v7.68A (Bruker, 2009)'
_computing_data_reduction 'SAINT v7.68A (Bruker, 2009)'
_computing_molecular_graphics 'Olex2 (Dolomanov et al., 2009)'
_computing_publication_material 'Olex2 (Dolomanov et al., 2009)'
_computing_structure_refinement 'XL (Sheldrick, 2008)'
_computing_structure_solution 'ShelXS (Sheldrick, 2008)'
_diffrn_ambient_temperature 130
_diffrn_measured_fraction_theta_full 0.960
_diffrn_measured_fraction_theta_max 0.948
_diffrn_measurement_device_type 'Bruker APEX-II CCD'
_diffrn_measurement_method '\f and \w scans'
_diffrn_radiation_monochromator graphite
_diffrn_radiation_type CuK\a
_diffrn_radiation_wavelength 1.54178
_diffrn_reflns_av_R_equivalents 0.0424
_diffrn_reflns_av_unetI/netI 0.0521
_diffrn_reflns_laue_measured_fraction_full 0.960
_diffrn_reflns_laue_measured_fraction_max 0.948
_diffrn_reflns_limit_h_max 12
_diffrn_reflns_limit_h_min -12
_diffrn_reflns_limit_k_max 7
_diffrn_reflns_limit_k_min -7
_diffrn_reflns_limit_l_max 15
_diffrn_reflns_limit_l_min -14
_diffrn_reflns_number 6410
_diffrn_reflns_point_group_measured_fraction_full 0.845
_diffrn_reflns_point_group_measured_fraction_max 0.833
_diffrn_reflns_theta_full 67.679
_diffrn_reflns_theta_max 69.483
_diffrn_reflns_theta_min 3.523
_diffrn_standards_number 0
_exptl_absorpt_coefficient_mu 0.591
_exptl_absorpt_correction_T_max 0.7532
_exptl_absorpt_correction_T_min 0.5984
_exptl_absorpt_correction_type multi-scan
_exptl_absorpt_process_details
;
SADABS-2008/1 (Bruker,2008) was used for absorption correction.
wR2(int) was 0.1283 before and 0.0645 after correction.
The Ratio of minimum to maximum transmission is 0.7945.
The \l/2 correction factor is 0.0015.
;
_exptl_crystal_colour colourless
_exptl_crystal_density_diffrn 1.220
_exptl_crystal_description block
_exptl_crystal_F_000 340
_exptl_crystal_size_max 0.1
_exptl_crystal_size_mid 0.08
_exptl_crystal_size_min 0.03
_refine_diff_density_max 0.317
_refine_diff_density_min -0.281
_refine_diff_density_rms 0.064
_refine_ls_abs_structure_details
;
 Flack x determined using 909 quotients [(I+)-(I-)]/[(I+)+(I-)]
 (Parsons, Flack and Wagner, Acta Cryst. B69 (2013) 249-259).
;
_refine_ls_abs_structure_Flack 0.07(15)
_refine_ls_extinction_method none
_refine_ls_goodness_of_fit_ref 1.085
_refine_ls_hydrogen_treatment constr
_refine_ls_matrix_type full
_refine_ls_number_parameters 212
_refine_ls_number_reflns 2646
_refine_ls_number_restraints 1
_refine_ls_restrained_S_all 1.085
_refine_ls_R_factor_all 0.0467
_refine_ls_R_factor_gt 0.0441
_refine_ls_shift/su_max 0.000
_refine_ls_shift/su_mean 0.000
_refine_ls_structure_factor_coef Fsqd
_refine_ls_weighting_details 'w=1/[\s^2^(Fo^2^)+(0.0974P)^2^+0.0706P] where P=(Fo^2^+2Fc^2^)/3'
_refine_ls_weighting_scheme calc
_refine_ls_wR_factor_gt 0.1295
_refine_ls_wR_factor_ref 0.1378
_reflns_Friedel_coverage 0.603
_reflns_friedel_fraction_full 0.705
_reflns_friedel_fraction_max 0.692
_reflns_number_gt 2530
_reflns_number_total 2646
_reflns_threshold_expression 'I > 2\s(I)'
_cod_data_source_file np5b01079_si_002.cif
_cod_data_source_block cu_dm14635_0m
_cod_depositor_comments 'Adding full bibliography for 1542411.cif.'
_cod_database_code 1542411
_shelxl_version_number 2014-3
_shelx_space_group_comment
;
The symmetry employed for this shelxl refinement is uniquely defined
by the following loop, which should always be used as a source of
symmetry information in preference to the above space-group names.
They are only intended as comments.
;
_shelx_estimated_absorpt_t_max 0.982
_shelx_estimated_absorpt_t_min 0.943
_olex2_refinement_description
;
1. Fixed Uiso
 At 1.2 times of:
  All C(H) groups, All C(H,H) groups
 At 1.5 times of:
  All C(H,H,H) groups, All O(H) groups
2.a Ternary CH refined with riding coordinates:
 C1(H1A), C8(H8), C10(H10)
2.b Secondary CH2 refined with riding coordinates:
 C2(H2A,H2B), C3(H3A,H3B), C6(H6A,H6B), C7(H7A,H7B), C15(H15A,H15B)
2.c Aromatic/amide H refined with riding coordinates:
 C18(H18), C19(H19), C21(H21)
2.d X=CH2 refined with riding coordinates:
 C11(H11A,H11B)
2.e Idealised Me refined as rotating group:
 C12(H12A,H12B,H12C), C13(H13A,H13B,H13C), C14(H14A,H14B,H14C)
2.f Idealised tetrahedral OH refined as rotating group:
 O1(H1)
;
_olex2_submission_special_instructions 'No special instructions were received'

loop_
_space_group_symop_operation_xyz
'x, y, z'
'-x, y+1/2, -z'

loop_
_atom_site_label
_atom_site_type_symbol
_atom_site_fract_x
_atom_site_fract_y
_atom_site_fract_z
_atom_site_U_iso_or_equiv
_atom_site_adp_type
_atom_site_occupancy
_atom_site_site_symmetry_order
_atom_site_calc_flag
_atom_site_refinement_flags_posn
O1 O 0.39449(17) 0.8761(3) 0.73138(14) 0.0225(4) Uani 1 1 d .
H1 H 0.4500 0.9512 0.7060 0.034 Uiso 1 1 calc GR
O2 O 0.4097(2) 0.6071(4) 0.34492(15) 0.0296(5) Uani 1 1 d .
C1 C 0.3492(2) 0.5146(4) 0.75109(19) 0.0192(6) Uani 1 1 d .
H1A H 0.3398 0.3823 0.7110 0.023 Uiso 1 1 calc R
C2 C 0.4625(2) 0.4934(5) 0.8379(2) 0.0231(6) Uani 1 1 d .
H2A H 0.5376 0.4338 0.8054 0.028 Uiso 1 1 calc R
H2B H 0.4875 0.6316 0.8649 0.028 Uiso 1 1 calc R
C3 C 0.4303(3) 0.3589(5) 0.9319(2) 0.0264(6) Uani 1 1 d .
H3A H 0.4221 0.2143 0.9084 0.032 Uiso 1 1 calc R
H3B H 0.5014 0.3671 0.9891 0.032 Uiso 1 1 calc R
C4 C 0.3066(3) 0.4267(4) 0.9750(2) 0.0235(6) Uani 1 1 d .
C5 C 0.1900(3) 0.4181(4) 0.8924(2) 0.0206(6) Uani 1 1 d .
C6 C 0.0686(3) 0.4993(5) 0.9395(2) 0.0245(6) Uani 1 1 d .
H6A H 0.0448 0.4046 0.9961 0.029 Uiso 1 1 calc R
H6B H 0.0881 0.6346 0.9727 0.029 Uiso 1 1 calc R
C7 C -0.0463(3) 0.5218(5) 0.8563(2) 0.0270(6) Uani 1 1 d .
H7A H -0.0709 0.3849 0.8272 0.032 Uiso 1 1 calc R
H7B H -0.1208 0.5780 0.8909 0.032 Uiso 1 1 calc R
C8 C -0.0152(2) 0.6629(5) 0.7651(2) 0.0234(6) Uani 1 1 d .
H8 H 0.0075 0.7994 0.7976 0.028 Uiso 1 1 calc R
C9 C 0.1050(2) 0.5892(4) 0.71061(19) 0.0199(6) Uani 1 1 d .
C10 C 0.2201(2) 0.5624(4) 0.79832(19) 0.0176(5) Uani 1 1 d .
H10 H 0.2325 0.7012 0.8314 0.021 Uiso 1 1 calc R
C11 C 0.3025(3) 0.4858(6) 1.0755(2) 0.0308(7) Uani 1 1 d .
H11A H 0.3789 0.4859 1.1222 0.037 Uiso 1 1 calc R
H11B H 0.2230 0.5280 1.1007 0.037 Uiso 1 1 calc R
C12 C 0.1712(3) 0.1890(5) 0.8618(2) 0.0272(6) Uani 1 1 d .
H12A H 0.2356 0.1490 0.8130 0.041 Uiso 1 1 calc GR
H12B H 0.0845 0.1690 0.8267 0.041 Uiso 1 1 calc GR
H12C H 0.1816 0.1044 0.9263 0.041 Uiso 1 1 calc GR
C13 C -0.1360(3) 0.6962(6) 0.6882(2) 0.0331(7) Uani 1 1 d .
H13A H -0.1690 0.5632 0.6619 0.050 Uiso 1 1 calc GR
H13B H -0.1138 0.7806 0.6280 0.050 Uiso 1 1 calc GR
H13C H -0.2024 0.7660 0.7259 0.050 Uiso 1 1 calc GR
C14 C 0.0740(3) 0.3945(5) 0.6425(2) 0.0262(6) Uani 1 1 d .
H14A H 0.0228 0.2993 0.6822 0.039 Uiso 1 1 calc GR
H14B H 0.1546 0.3278 0.6265 0.039 Uiso 1 1 calc GR
H14C H 0.0249 0.4332 0.5757 0.039 Uiso 1 1 calc GR
C15 C 0.1446(2) 0.7608(5) 0.63477(19) 0.0219(6) Uani 1 1 d .
H15A H 0.0758 0.7790 0.5764 0.026 Uiso 1 1 calc R
H15B H 0.1542 0.8917 0.6745 0.026 Uiso 1 1 calc R
C16 C 0.2688(2) 0.7102(4) 0.5885(2) 0.0197(5) Uani 1 1 d .
C17 C 0.3819(2) 0.6881(4) 0.67151(19) 0.0196(6) Uani 1 1 d .
C18 C 0.5060(2) 0.6446(4) 0.6230(2) 0.0211(6) Uani 1 1 d .
H18 H 0.5825 0.6340 0.6694 0.025 Uiso 1 1 calc R
C19 C 0.5159(3) 0.6198(5) 0.5187(2) 0.0230(6) Uani 1 1 d .
H19 H 0.5980 0.5931 0.4938 0.028 Uiso 1 1 calc R
C20 C 0.4017(3) 0.6329(5) 0.4415(2) 0.0232(6) Uani 1 1 d .
C21 C 0.2788(3) 0.6806(5) 0.4845(2) 0.0226(6) Uani 1 1 d .
H21 H 0.2034 0.6908 0.4369 0.027 Uiso 1 1 calc R

loop_
_atom_site_aniso_label
_atom_site_aniso_U_11
_atom_site_aniso_U_22
_atom_site_aniso_U_33
_atom_site_aniso_U_23
_atom_site_aniso_U_13
_atom_site_aniso_U_12
O1 0.0248(8) 0.0247(10) 0.0186(8) -0.0048(8) 0.0062(7) -0.0037(8)
O2 0.0405(11) 0.0348(12) 0.0146(9) 0.0002(8) 0.0079(8) 0.0088(9)
C1 0.0196(11) 0.0251(14) 0.0129(11) -0.0010(10) 0.0019(10) 0.0000(10)
C2 0.0201(11) 0.0331(16) 0.0163(11) 0.0041(11) 0.0025(10) 0.0010(11)
C3 0.0276(12) 0.0323(16) 0.0190(12) 0.0077(12) 0.0012(10) 0.0047(12)
C4 0.0295(13) 0.0251(15) 0.0164(12) 0.0040(10) 0.0049(11) -0.0002(10)
C5 0.0249(11) 0.0223(15) 0.0154(11) -0.0021(10) 0.0066(10) -0.0006(10)
C6 0.0293(13) 0.0281(16) 0.0174(11) -0.0026(11) 0.0095(11) -0.0029(11)
C7 0.0224(12) 0.0355(17) 0.0244(13) -0.0056(12) 0.0096(11) -0.0039(11)
C8 0.0208(12) 0.0294(15) 0.0202(12) -0.0047(11) 0.0026(10) -0.0006(10)
C9 0.0185(11) 0.0269(14) 0.0145(11) -0.0066(10) 0.0023(10) 0.0012(10)
C10 0.0185(11) 0.0219(14) 0.0128(10) -0.0013(10) 0.0029(9) -0.0010(9)
C11 0.0348(14) 0.0413(18) 0.0160(12) 0.0036(12) 0.0011(11) -0.0022(13)
C12 0.0353(13) 0.0241(15) 0.0232(13) -0.0002(11) 0.0089(11) -0.0029(11)
C13 0.0179(12) 0.051(2) 0.0307(14) -0.0038(14) 0.0034(11) 0.0050(12)
C14 0.0253(12) 0.0329(15) 0.0202(12) -0.0081(11) 0.0008(10) -0.0028(11)
C15 0.0210(11) 0.0295(15) 0.0151(11) -0.0017(11) 0.0006(9) 0.0054(10)
C16 0.0202(12) 0.0224(13) 0.0167(11) 0.0006(10) 0.0033(10) 0.0001(10)
C17 0.0194(11) 0.0253(14) 0.0145(11) -0.0016(10) 0.0032(10) 0.0008(10)
C18 0.0187(11) 0.0265(15) 0.0184(12) 0.0001(10) 0.0020(9) 0.0000(10)
C19 0.0236(12) 0.0257(15) 0.0206(13) 0.0011(10) 0.0068(11) 0.0022(11)
C20 0.0319(13) 0.0229(14) 0.0152(12) 0.0003(10) 0.0040(11) 0.0025(11)
C21 0.0255(12) 0.0271(14) 0.0151(12) 0.0003(10) 0.0016(10) 0.0031(10)

loop_
_atom_type_symbol
_atom_type_description
_atom_type_scat_dispersion_real
_atom_type_scat_dispersion_imag
_atom_type_scat_source
C C 0.0181 0.0091 'International Tables Vol C Tables 4.2.6.8 and 6.1.1.4'
H H 0.0000 0.0000 'International Tables Vol C Tables 4.2.6.8 and 6.1.1.4'
O O 0.0492 0.0322 'International Tables Vol C Tables 4.2.6.8 and 6.1.1.4'

loop_
_geom_angle_atom_site_label_1
_geom_angle_atom_site_label_2
_geom_angle_atom_site_label_3
_geom_angle
C17 O1 H1 109.5
C2 C1 H1A 108.5
C2 C1 C17 108.9(2)
C10 C1 H1A 108.5
C10 C1 C2 112.48(19)
C10 C1 C17 110.0(2)
C17 C1 H1A 108.5
C1 C2 H2A 108.9
C1 C2 H2B 108.9
H2A C2 H2B 107.7
C3 C2 C1 113.3(2)
C3 C2 H2A 108.9
C3 C2 H2B 108.9
C2 C3 H3A 109.5
C2 C3 H3B 109.5
H3A C3 H3B 108.0
C4 C3 C2 110.9(2)
C4 C3 H3A 109.5
C4 C3 H3B 109.5
C3 C4 C5 113.5(2)
C11 C4 C3 121.6(2)
C11 C4 C5 124.9(3)
C4 C5 C10 107.1(2)
C4 C5 C12 106.3(2)
C6 C5 C4 110.9(2)
C6 C5 C10 107.9(2)
C6 C5 C12 109.7(2)
C12 C5 C10 114.8(2)
C5 C6 H6A 109.0
C5 C6 H6B 109.0
H6A C6 H6B 107.8
C7 C6 C5 113.0(2)
C7 C6 H6A 109.0
C7 C6 H6B 109.0
C6 C7 H7A 109.3
C6 C7 H7B 109.3
H7A C7 H7B 107.9
C8 C7 C6 111.8(2)
C8 C7 H7A 109.3
C8 C7 H7B 109.3
C7 C8 H8 106.6
C7 C8 C9 112.0(2)
C7 C8 C13 110.2(2)
C9 C8 H8 106.6
C13 C8 H8 106.6
C13 C8 C9 114.4(2)
C8 C9 C10 108.64(19)
C8 C9 C14 111.0(2)
C14 C9 C10 114.2(2)
C15 C9 C8 108.3(2)
C15 C9 C10 106.75(19)
C15 C9 C14 107.7(2)
C1 C10 C5 113.8(2)
C1 C10 C9 112.88(18)
C1 C10 H10 104.9
C5 C10 C9 114.3(2)
C5 C10 H10 104.9
C9 C10 H10 104.9
C4 C11 H11A 120.0
C4 C11 H11B 120.0
H11A C11 H11B 120.0
C5 C12 H12A 109.5
C5 C12 H12B 109.5
C5 C12 H12C 109.5
H12A C12 H12B 109.5
H12A C12 H12C 109.5
H12B C12 H12C 109.5
C8 C13 H13A 109.5
C8 C13 H13B 109.5
C8 C13 H13C 109.5
H13A C13 H13B 109.5
H13A C13 H13C 109.5
H13B C13 H13C 109.5
C9 C14 H14A 109.5
C9 C14 H14B 109.5
C9 C14 H14C 109.5
H14A C14 H14B 109.5
H14A C14 H14C 109.5
H14B C14 H14C 109.5
C9 C15 H15A 109.4
C9 C15 H15B 109.4
H15A C15 H15B 108.0
C16 C15 C9 111.2(2)
C16 C15 H15A 109.4
C16 C15 H15B 109.4
C15 C16 C17 113.5(2)
C21 C16 C15 123.5(2)
C21 C16 C17 122.9(2)
O1 C17 C1 107.18(19)
O1 C17 C16 108.2(2)
O1 C17 C18 109.3(2)
C16 C17 C1 108.2(2)
C18 C17 C1 111.3(2)
C18 C17 C16 112.5(2)
C17 C18 H18 117.9
C19 C18 C17 124.1(2)
C19 C18 H18 117.9
C18 C19 H19 119.4
C18 C19 C20 121.3(2)
C20 C19 H19 119.4
O2 C20 C19 121.7(2)
O2 C20 C21 121.6(2)
C21 C20 C19 116.7(2)
C16 C21 C20 122.3(2)
C16 C21 H21 118.9
C20 C21 H21 118.9

loop_
_geom_bond_atom_site_label_1
_geom_bond_atom_site_label_2
_geom_bond_distance
O1 H1 0.8400
O1 C17 1.439(3)
O2 C20 1.236(3)
C1 H1A 1.0000
C1 C2 1.547(3)
C1 C10 1.543(3)
C1 C17 1.567(4)
C2 H2A 0.9900
C2 H2B 0.9900
C2 C3 1.531(4)
C3 H3A 0.9900
C3 H3B 0.9900
C3 C4 1.502(4)
C4 C5 1.533(3)
C4 C11 1.326(4)
C5 C6 1.532(4)
C5 C10 1.564(3)
C5 C12 1.551(4)
C6 H6A 0.9900
C6 H6B 0.9900
C6 C7 1.531(4)
C7 H7A 0.9900
C7 H7B 0.9900
C7 C8 1.526(4)
C8 H8 1.0000
C8 C9 1.550(3)
C8 C13 1.538(3)
C9 C10 1.571(3)
C9 C14 1.551(4)
C9 C15 1.548(4)
C10 H10 1.0000
C11 H11A 0.9500
C11 H11B 0.9500
C12 H12A 0.9800
C12 H12B 0.9800
C12 H12C 0.9800
C13 H13A 0.9800
C13 H13B 0.9800
C13 H13C 0.9800
C14 H14A 0.9800
C14 H14B 0.9800
C14 H14C 0.9800
C15 H15A 0.9900
C15 H15B 0.9900
C15 C16 1.497(3)
C16 C17 1.516(3)
C16 C21 1.335(4)
C17 C18 1.499(4)
C18 H18 0.9500
C18 C19 1.334(4)
C19 H19 0.9500
C19 C20 1.475(3)
C20 C21 1.462(4)
C21 H21 0.9500

loop_
_geom_hbond_atom_site_label_D
_geom_hbond_atom_site_label_H
_geom_hbond_atom_site_label_A
_geom_hbond_distance_DH
_geom_hbond_distance_HA
_geom_hbond_distance_DA
_geom_hbond_angle_DHA
_geom_hbond_site_symmetry_A
O1 H1 O2 0.84 1.93 2.767(3) 174.3 2_656

loop_
_geom_torsion_atom_site_label_1
_geom_torsion_atom_site_label_2
_geom_torsion_atom_site_label_3
_geom_torsion_atom_site_label_4
_geom_torsion
O1 C17 C18 C19 -122.7(3)
O2 C20 C21 C16 -179.5(3)
C1 C2 C3 C4 -51.1(3)
C1 C17 C18 C19 119.1(3)
C2 C1 C10 C5 -48.9(3)
C2 C1 C10 C9 178.7(2)
C2 C1 C17 O1 -62.3(3)
C2 C1 C17 C16 -178.7(2)
C2 C1 C17 C18 57.2(3)
C2 C3 C4 C5 59.5(3)
C2 C3 C4 C11 -121.0(3)
C3 C4 C5 C6 -177.1(2)
C3 C4 C5 C10 -59.6(3)
C3 C4 C5 C12 63.7(3)
C4 C5 C6 C7 172.1(2)
C4 C5 C10 C1 53.8(3)
C4 C5 C10 C9 -174.5(2)
C5 C6 C7 C8 -57.5(3)
C6 C5 C10 C1 173.3(2)
C6 C5 C10 C9 -55.0(3)
C6 C7 C8 C9 56.2(3)
C6 C7 C8 C13 -175.2(2)
C7 C8 C9 C10 -53.8(3)
C7 C8 C9 C14 72.6(3)
C7 C8 C9 C15 -169.4(2)
C8 C9 C10 C1 -173.1(2)
C8 C9 C10 C5 54.8(3)
C8 C9 C15 C16 173.66(19)
C9 C15 C16 C17 -61.5(3)
C9 C15 C16 C21 116.4(3)
C10 C1 C2 C3 46.5(3)
C10 C1 C17 O1 61.4(2)
C10 C1 C17 C16 -55.1(3)
C10 C1 C17 C18 -179.2(2)
C10 C5 C6 C7 55.0(3)
C10 C9 C15 C16 56.9(3)
C11 C4 C5 C6 3.4(4)
C11 C4 C5 C10 120.9(3)
C11 C4 C5 C12 -115.8(3)
C12 C5 C6 C7 -70.8(3)
C12 C5 C10 C1 -64.0(3)
C12 C5 C10 C9 67.7(3)
C13 C8 C9 C10 179.9(2)
C13 C8 C9 C14 -53.7(3)
C13 C8 C9 C15 64.3(3)
C14 C9 C10 C1 62.4(3)
C14 C9 C10 C5 -69.8(3)
C14 C9 C15 C16 -66.2(3)
C15 C9 C10 C1 -56.5(3)
C15 C9 C10 C5 171.3(2)
C15 C16 C17 O1 -57.2(3)
C15 C16 C17 C1 58.6(3)
C15 C16 C17 C18 -178.0(2)
C15 C16 C21 C20 179.5(3)
C16 C17 C18 C19 -2.5(4)
C17 C1 C2 C3 168.6(2)
C17 C1 C10 C5 -170.5(2)
C17 C1 C10 C9 57.2(3)
C17 C16 C21 C20 -2.8(5)
C17 C18 C19 C20 -0.3(5)
C18 C19 C20 O2 -178.9(3)
C18 C19 C20 C21 1.9(4)
C19 C20 C21 C16 -0.3(4)
C21 C16 C17 O1 124.9(3)
C21 C16 C17 C1 -119.3(3)
C21 C16 C17 C18 4.1(4)
